data_7706602
loop_
_publ_author_name
'Mote, Nilesh R.'
'Gaikwad, Shahaji R.'
'Khopade, Kishor V.'
'Gonnade, Rajesh G.'
'Chikkali, Samir H.'

_publ_section_title
;
 Controlled di-lithiation enabled synthesis of phosphine-sulfonamide
 ligands and implications in ethylene oligomerization.
;
_journal_issue 10
_journal_name_full 'Dalton transactions (Cambridge, England : 2003)'
_journal_page_first 3717
_journal_page_last 3723
_journal_paper_doi 10.1039/d1dt00093d
_journal_volume 50
_journal_year 2021
_chemical_formula_moiety 'C31 H29 N2 O2 P Pd S'
_chemical_formula_sum 'C31 H29 N2 O2 P Pd S'
_chemical_formula_weight 630.99
_space_group_crystal_system triclinic
_space_group_IT_number 2
_space_group_name_Hall '-P 1'
_space_group_name_H-M_alt 'P -1'
_atom_sites_solution_hydrogens geom
_audit_creation_method SHELXL-2014/7
_audit_update_record
;
2020-01-13 deposited with the CCDC.	2021-02-04 downloaded from the CCDC.
;
_cell_angle_alpha 74.14(2)
_cell_angle_beta 87.92(2)
_cell_angle_gamma 85.66(2)
_cell_formula_units_Z 4
_cell_length_a 9.466(7)
_cell_length_b 13.978(11)
_cell_length_c 22.863(18)
_cell_measurement_reflns_used 6862
_cell_measurement_temperature 100(2)
_cell_measurement_theta_max 27.94
_cell_measurement_theta_min 2.33
_cell_volume 2901(4)
_computing_cell_refinement 'SAINT (Bruker, 2016)'
_computing_data_collection 'APEX3 (Bruker, 2016)'
_computing_data_reduction 'SAINT (Bruker, 2016)'
_computing_molecular_graphics 'Bruker SHELXTL'
_computing_publication_material 'Bruker SHELXTL'
_computing_structure_refinement 'SHELXL-2014/7 (Sheldrick, 2014)'
_computing_structure_solution 'SHELXS-97 (Sheldrick 2008)'
_diffrn_ambient_temperature 100(2)
_diffrn_detector 'Photon II CPAD Area Detector'
_diffrn_detector_area_resol_mean 7.39
_diffrn_measured_fraction_theta_full 0.993
_diffrn_measured_fraction_theta_max 0.993
_diffrn_measurement_device '\k-geometry diffractometer'
_diffrn_measurement_device_type 'Bruker D8 VENTURE Kappa Duo PHOTON II CPAD'
_diffrn_measurement_method '\f and \w scans'
_diffrn_radiation_monochromator 'multilayer mirrors'
_diffrn_radiation_type MoK\a
_diffrn_radiation_wavelength 0.71073
_diffrn_reflns_av_R_equivalents 0.0727
_diffrn_reflns_av_unetI/netI 0.0943
_diffrn_reflns_Laue_measured_fraction_full 0.993
_diffrn_reflns_Laue_measured_fraction_max 0.993
_diffrn_reflns_limit_h_max 11
_diffrn_reflns_limit_h_min -11
_diffrn_reflns_limit_k_max 16
_diffrn_reflns_limit_k_min -16
_diffrn_reflns_limit_l_max 27
_diffrn_reflns_limit_l_min -27
_diffrn_reflns_number 30943
_diffrn_reflns_point_group_measured_fraction_full 0.993
_diffrn_reflns_point_group_measured_fraction_max 0.993
_diffrn_reflns_theta_full 25.195
_diffrn_reflns_theta_max 25.195
_diffrn_reflns_theta_min 2.334
_diffrn_source 'micro-focus sealed tube'
_diffrn_source_type 'Incoatech I\mS HB'
_exptl_absorpt_coefficient_mu 0.797
_exptl_absorpt_correction_T_max 0.976
_exptl_absorpt_correction_T_min 0.832
_exptl_absorpt_correction_type multi-scan
_exptl_absorpt_process_details 'SADABS (BRUKER, 2016)'
_exptl_crystal_colour 'PALE YELLOW'
_exptl_crystal_density_diffrn 1.445
_exptl_crystal_description PLATE
_exptl_crystal_F_000 1288
_exptl_crystal_size_max 0.240
_exptl_crystal_size_mid 0.190
_exptl_crystal_size_min 0.030
_refine_diff_density_max 1.138
_refine_diff_density_min -1.230
_refine_diff_density_rms 0.136
_refine_ls_extinction_method none
_refine_ls_goodness_of_fit_ref 1.137
_refine_ls_hydrogen_treatment constr
_refine_ls_matrix_type full
_refine_ls_number_parameters 689
_refine_ls_number_reflns 10372
_refine_ls_number_restraints 0
_refine_ls_restrained_S_all 1.137
_refine_ls_R_factor_all 0.0959
_refine_ls_R_factor_gt 0.0657
_refine_ls_shift/su_max 0.000
_refine_ls_shift/su_mean 0.000
_refine_ls_structure_factor_coef Fsqd
_refine_ls_weighting_details 'w=1/[\s^2^(Fo^2^)+(0.0742P)^2^] where P=(Fo^2^+2Fc^2^)/3'
_refine_ls_weighting_scheme calc
_refine_ls_wR_factor_gt 0.1566
_refine_ls_wR_factor_ref 0.1679
_reflns_Friedel_coverage 0.000
_reflns_number_gt 7190
_reflns_number_total 10372
_reflns_threshold_expression 'I > 2\s(I)'
_cod_data_source_file d1dt00093d2.cif
_cod_data_source_block a1_a_sqd
_cod_depositor_comments
;
The following automatic conversions were performed:

data item '_exptl_absorpt_correction_type' value 'MULTI-SCAN' was
changed to 'multi-scan' in accordance with the
/home/data/users/saulius/crontab/automatic-downloads/rss-feeds/RSC/lib/dictionaries/cif_core.dic
dictionary named 'cif_core.dic' version 2.4.2 last updated on
2011-04-26.

Automatic conversion script
Id: cif_fix_values 7556 2019-12-06 15:28:31Z antanas 

 Adding full bibliography for 7706599--7706603.cif.
;
_cod_database_code 7706602
_shelx_shelxl_version_number 2014/7
_shelx_space_group_comment
;
The symmetry employed for this shelxl refinement is uniquely defined
by the following loop, which should always be used as a source of
symmetry information in preference to the above space-group names.
They are only intended as comments.
;
_shelx_estimated_absorpt_t_min 0.832
_shelx_estimated_absorpt_t_max 0.976

loop_
_space_group_symop_operation_xyz
'x, y, z'
'-x, -y, -z'

loop_
_atom_site_label
_atom_site_type_symbol
_atom_site_fract_x
_atom_site_fract_y
_atom_site_fract_z
_atom_site_U_iso_or_equiv
_atom_site_adp_type
_atom_site_occupancy
_atom_site_site_symmetry_order
_atom_site_calc_flag
_atom_site_refinement_flags_posn
_atom_site_refinement_flags_adp
_atom_site_refinement_flags_occupancy
_atom_site_disorder_assembly
_atom_site_disorder_group
Pd1' Pd 0.17901(4) 0.34266(4) 0.59708(2) 0.02740(15) Uani 1 1 d . . . . .
S1' S -0.11546(16) 0.25327(12) 0.66665(7) 0.0317(4) Uani 1 1 d . . . . .
P1' P 0.17880(15) 0.26675(12) 0.52490(7) 0.0257(4) Uani 1 1 d . . . . .
O1' O -0.0313(5) 0.2659(3) 0.71511(18) 0.0432(12) Uani 1 1 d . . . . .
O2' O -0.2660(4) 0.2777(3) 0.6701(2) 0.0427(12) Uani 1 1 d . . . . .
N1' N -0.0434(5) 0.3130(4) 0.6040(2) 0.0293(12) Uani 1 1 d . . . . .
N2' N 0.1601(5) 0.4346(4) 0.6575(2) 0.0284(11) Uani 1 1 d . . . . .
C1 C 0.6642(7) 0.8610(5) 0.9102(3) 0.0396(17) Uani 1 1 d . . . . .
C2 C 0.5745(8) 0.9402(6) 0.9193(3) 0.054(2) Uani 1 1 d . . . . .
H2 H 0.4930 0.9283 0.9451 0.064 Uiso 1 1 calc R U . . .
C3 C 0.6089(11) 1.0388(6) 0.8890(4) 0.072(3) Uani 1 1 d . . . . .
H3 H 0.5501 1.0938 0.8946 0.087 Uiso 1 1 calc R U . . .
C4 C 0.7265(13) 1.0551(8) 0.8518(5) 0.089(3) Uani 1 1 d . . . . .
H4 H 0.7490 1.1214 0.8322 0.107 Uiso 1 1 calc R U . . .
C5 C 0.8097(11) 0.9788(8) 0.8428(4) 0.081(3) Uani 1 1 d . . . . .
H5 H 0.8903 0.9913 0.8166 0.097 Uiso 1 1 calc R U . . .
C6 C 0.7796(8) 0.8817(6) 0.8713(3) 0.059(2) Uani 1 1 d . . . . .
H6 H 0.8394 0.8283 0.8641 0.070 Uiso 1 1 calc R U . . .
C7 C 0.7301(6) 0.7047(5) 1.0184(3) 0.0304(14) Uani 1 1 d . . . . .
C8 C 0.7677(7) 0.7802(5) 1.0433(3) 0.0399(16) Uani 1 1 d . . . . .
H8 H 0.7475 0.8482 1.0222 0.048 Uiso 1 1 calc R U . . .
C9 C 0.8348(7) 0.7552(6) 1.0991(3) 0.0459(18) Uani 1 1 d . . . . .
H9 H 0.8609 0.8063 1.1159 0.055 Uiso 1 1 calc R U . . .
C10 C 0.8635(7) 0.6567(6) 1.1299(3) 0.0487(19) Uani 1 1 d . . . . .
H10 H 0.9078 0.6401 1.1683 0.058 Uiso 1 1 calc R U . . .
C11 C 0.8282(7) 0.5812(6) 1.1053(3) 0.0462(18) Uani 1 1 d . . . . .
H11 H 0.8502 0.5133 1.1262 0.055 Uiso 1 1 calc R U . . .
C12 C 0.7611(6) 0.6062(5) 1.0503(3) 0.0367(16) Uani 1 1 d . . . . .
H12 H 0.7354 0.5547 1.0338 0.044 Uiso 1 1 calc R U . . .
C13 C 0.4473(6) 0.7243(4) 0.9718(3) 0.0258(13) Uani 1 1 d . . . . .
C14 C 0.3622(6) 0.6859(4) 0.9362(2) 0.0263(13) Uani 1 1 d . . . . .
C15 C 0.2202(6) 0.6734(5) 0.9541(3) 0.0374(16) Uani 1 1 d . . . . .
H15 H 0.1591 0.6500 0.9298 0.045 Uiso 1 1 calc R U . . .
C16 C 0.1683(7) 0.6944(5) 1.0063(3) 0.0422(17) Uani 1 1 d . . . . .
H16 H 0.0724 0.6836 1.0184 0.051 Uiso 1 1 calc R U . . .
C17 C 0.2538(7) 0.7309(5) 1.0413(3) 0.0470(18) Uani 1 1 d . . . . .
H17 H 0.2167 0.7461 1.0772 0.056 Uiso 1 1 calc R U . . .
C18 C 0.3922(7) 0.7454(5) 1.0245(3) 0.0388(16) Uani 1 1 d . . . . .
H18 H 0.4513 0.7700 1.0490 0.047 Uiso 1 1 calc R U . . .
C19 C 0.3603(7) 0.8386(5) 0.8042(3) 0.0367(16) Uani 1 1 d . . . . .
C20 C 0.2535(7) 0.8961(5) 0.8241(3) 0.0464(18) Uani 1 1 d . . . . .
H20 H 0.1769 0.8651 0.8480 0.056 Uiso 1 1 calc R U . . .
C21 C 0.2586(9) 0.9985(6) 0.8090(4) 0.062(2) Uani 1 1 d . . . . .
H21 H 0.1835 1.0373 0.8221 0.074 Uiso 1 1 calc R U . . .
C22 C 0.3684(10) 1.0453(6) 0.7759(3) 0.057(2) Uani 1 1 d . . . . .
C23 C 0.4747(9) 0.9883(6) 0.7571(3) 0.057(2) Uani 1 1 d . . . . .
H23 H 0.5525 1.0196 0.7342 0.068 Uiso 1 1 calc R U . . .
C24 C 0.4711(8) 0.8864(6) 0.7708(3) 0.0509(19) Uani 1 1 d . . . . .
H24 H 0.5460 0.8485 0.7570 0.061 Uiso 1 1 calc R U . . .
C25 C 0.3704(10) 1.1586(6) 0.7587(4) 0.084(3) Uani 1 1 d . . . . .
H25A H 0.4640 1.1782 0.7421 0.127 Uiso 1 1 calc R U . . .
H25B H 0.3501 1.1823 0.7949 0.127 Uiso 1 1 calc R U . . .
H25C H 0.2983 1.1883 0.7281 0.127 Uiso 1 1 calc R U . . .
C26 C 0.8735(5) 0.6046(5) 0.9031(3) 0.0355(17) Uani 1 1 d . . . . .
H26A H 0.9027 0.5337 0.9100 0.053 Uiso 1 1 calc R U . . .
H26B H 0.8991 0.6268 0.9382 0.053 Uiso 1 1 calc R U . . .
H26C H 0.9214 0.6432 0.8665 0.053 Uiso 1 1 calc R U . . .
C27 C 0.7660(6) 0.4812(5) 0.8151(3) 0.0339(15) Uani 1 1 d . . . . .
H27 H 0.8512 0.5144 0.8116 0.041 Uiso 1 1 calc R U . . .
C28 C 0.7599(7) 0.4059(5) 0.7873(3) 0.0422(17) Uani 1 1 d . . . . .
H28 H 0.8394 0.3885 0.7649 0.051 Uiso 1 1 calc R U . . .
C29 C 0.6391(7) 0.3562(5) 0.7920(3) 0.0343(15) Uani 1 1 d . . . . .
H29 H 0.6333 0.3046 0.7726 0.041 Uiso 1 1 calc R U . . .
C30 C 0.5273(7) 0.3824(5) 0.8251(3) 0.0361(16) Uani 1 1 d . . . . .
H30 H 0.4429 0.3481 0.8303 0.043 Uiso 1 1 calc R U . . .
C31 C 0.5389(6) 0.4603(5) 0.8513(3) 0.0356(15) Uani 1 1 d . . . . .
H31 H 0.4597 0.4797 0.8732 0.043 Uiso 1 1 calc R U . . .
Pd1 Pd 0.65291(4) 0.62623(4) 0.89161(2) 0.02864(16) Uani 1 1 d . . . . .
S1 S 0.35284(17) 0.70701(13) 0.82073(7) 0.0352(4) Uani 1 1 d . . . . .
P1 P 0.63211(16) 0.73169(12) 0.94785(7) 0.0282(4) Uani 1 1 d . . . . .
O1 O 0.2041(4) 0.6892(4) 0.8223(2) 0.0456(12) Uani 1 1 d . . . . .
O2 O 0.4409(5) 0.6748(3) 0.77566(19) 0.0440(12) Uani 1 1 d . . . . .
N1 N 0.4255(5) 0.6587(4) 0.8851(2) 0.0284(12) Uani 1 1 d . . . . .
N2 N 0.6577(5) 0.5095(4) 0.8469(2) 0.0329(12) Uani 1 1 d . . . . .
C1' C 0.2295(6) 0.1340(5) 0.5437(3) 0.0297(14) Uani 1 1 d . . . . .
C2' C 0.1650(8) 0.0679(5) 0.5206(4) 0.060(2) Uani 1 1 d . . . . .
H2' H 0.0830 0.0895 0.4965 0.072 Uiso 1 1 calc R U . . .
C3' C 0.2188(9) -0.0299(6) 0.5323(4) 0.076(3) Uani 1 1 d . . . . .
H3' H 0.1751 -0.0741 0.5146 0.091 Uiso 1 1 calc R U . . .
C4' C 0.3313(9) -0.0641(6) 0.5680(4) 0.070(3) Uani 1 1 d . . . . .
H4' H 0.3636 -0.1325 0.5773 0.085 Uiso 1 1 calc R U . . .
C5' C 0.3977(9) -0.0003(7) 0.5904(4) 0.086(3) Uani 1 1 d . . . . .
H5' H 0.4804 -0.0227 0.6140 0.103 Uiso 1 1 calc R U . . .
C6' C 0.3453(8) 0.0983(6) 0.5789(4) 0.066(2) Uani 1 1 d . . . . .
H6' H 0.3912 0.1422 0.5960 0.079 Uiso 1 1 calc R U . . .
C7' C 0.2734(6) 0.3190(4) 0.4528(2) 0.0261(13) Uani 1 1 d . . . . .
C8' C 0.3379(6) 0.2572(5) 0.4188(3) 0.0381(16) Uani 1 1 d . . . . .
H8' H 0.3371 0.1868 0.4335 0.046 Uiso 1 1 calc R U . . .
C9' C 0.4027(6) 0.3002(5) 0.3637(3) 0.0409(17) Uani 1 1 d . . . . .
H9' H 0.4464 0.2589 0.3404 0.049 Uiso 1 1 calc R U . . .
C10' C 0.4043(7) 0.4044(6) 0.3417(3) 0.0438(18) Uani 1 1 d . . . . .
H10' H 0.4481 0.4337 0.3036 0.053 Uiso 1 1 calc R U . . .
C11' C 0.3431(6) 0.4626(5) 0.3753(3) 0.0414(17) Uani 1 1 d . . . . .
H11' H 0.3432 0.5330 0.3604 0.050 Uiso 1 1 calc R U . . .
C12' C 0.2801(6) 0.4208(5) 0.4314(3) 0.0351(15) Uani 1 1 d . . . . .
H12' H 0.2413 0.4627 0.4552 0.042 Uiso 1 1 calc R U . . .
C13' C -0.0060(6) 0.2847(4) 0.5042(3) 0.0247(13) Uani 1 1 d . . . . .
C14' C -0.1026(6) 0.3064(4) 0.5484(3) 0.0260(14) Uani 1 1 d . . . . .
C15' C -0.2444(6) 0.3228(5) 0.5348(3) 0.0381(16) Uani 1 1 d . . . . .
H15' H -0.3103 0.3361 0.5644 0.046 Uiso 1 1 calc R U . . .
C16' C -0.2926(7) 0.3205(5) 0.4790(3) 0.0434(18) Uani 1 1 d . . . . .
H16' H -0.3910 0.3312 0.4709 0.052 Uiso 1 1 calc R U . . .
C17' C -0.1969(6) 0.3022(5) 0.4341(3) 0.0361(16) Uani 1 1 d . . . . .
H17' H -0.2289 0.3023 0.3952 0.043 Uiso 1 1 calc R U . . .
C18' C -0.0564(6) 0.2844(5) 0.4482(3) 0.0312(15) Uani 1 1 d . . . . .
H18' H 0.0090 0.2713 0.4184 0.037 Uiso 1 1 calc R U . . .
C19' C -0.0975(6) 0.1249(5) 0.6699(3) 0.0340(15) Uani 1 1 d . . . . .
C20' C -0.2066(7) 0.0770(6) 0.6543(3) 0.0516(19) Uani 1 1 d . . . . .
H20' H -0.2921 0.1140 0.6390 0.062 Uiso 1 1 calc R U . . .
C21' C -0.1922(9) -0.0227(6) 0.6607(4) 0.067(2) Uani 1 1 d . . . . .
H21' H -0.2694 -0.0550 0.6510 0.080 Uiso 1 1 calc R U . . .
C22' C -0.0680(10) -0.0783(6) 0.6809(3) 0.059(2) Uani 1 1 d . . . . .
C23' C 0.0427(9) -0.0294(6) 0.6922(4) 0.063(2) Uani 1 1 d . . . . .
H23' H 0.1306 -0.0656 0.7044 0.075 Uiso 1 1 calc R U . . .
C24' C 0.0294(8) 0.0719(6) 0.6863(3) 0.053(2) Uani 1 1 d . . . . .
H24' H 0.1084 0.1049 0.6935 0.063 Uiso 1 1 calc R U . . .
C25' C -0.0521(12) -0.1910(6) 0.6916(5) 0.103(4) Uani 1 1 d . . . . .
H25D H -0.1393 -0.2140 0.6798 0.155 Uiso 1 1 calc R U . . .
H25E H -0.0346 -0.2229 0.7347 0.155 Uiso 1 1 calc R U . . .
H25F H 0.0276 -0.2085 0.6671 0.155 Uiso 1 1 calc R U . . .
C26' C 0.2630(7) 0.4498(5) 0.6923(3) 0.0400(17) Uani 1 1 d . . . . .
H26' H 0.3524 0.4140 0.6925 0.048 Uiso 1 1 calc R U . . .
C27' C 0.2432(7) 0.5163(5) 0.7282(3) 0.0394(17) Uani 1 1 d . . . . .
H27' H 0.3185 0.5267 0.7517 0.047 Uiso 1 1 calc R U . . .
C28' C 0.1128(7) 0.5664(5) 0.7289(3) 0.0363(16) Uani 1 1 d . . . . .
H28' H 0.0946 0.6101 0.7541 0.044 Uiso 1 1 calc R U . . .
C29' C 0.0099(7) 0.5519(5) 0.6924(3) 0.0346(15) Uani 1 1 d . . . . .
H29' H -0.0801 0.5874 0.6908 0.041 Uiso 1 1 calc R U . . .
C30' C 0.0368(6) 0.4871(5) 0.6587(3) 0.0306(14) Uani 1 1 d . . . . .
H30' H -0.0371 0.4781 0.6341 0.037 Uiso 1 1 calc R U . . .
C31' C 0.3910(6) 0.3699(6) 0.5815(3) 0.0412(18) Uani 1 1 d . . . . .
H31D H 0.4028 0.4407 0.5768 0.062 Uiso 1 1 calc R U . . .
H31E H 0.4238 0.3526 0.5443 0.062 Uiso 1 1 calc R U . . .
H31F H 0.4466 0.3294 0.6159 0.062 Uiso 1 1 calc R U . . .

loop_
_atom_site_aniso_label
_atom_site_aniso_U_11
_atom_site_aniso_U_22
_atom_site_aniso_U_33
_atom_site_aniso_U_23
_atom_site_aniso_U_13
_atom_site_aniso_U_12
Pd1' 0.0214(3) 0.0338(3) 0.0313(3) -0.0155(2) 0.00082(19) -0.0044(2)
S1' 0.0328(9) 0.0335(9) 0.0327(9) -0.0153(7) 0.0099(7) -0.0082(7)
P1' 0.0217(8) 0.0287(9) 0.0288(9) -0.0112(7) 0.0036(7) -0.0031(7)
O1' 0.054(3) 0.050(3) 0.034(3) -0.021(2) 0.007(2) -0.017(2)
O2' 0.030(2) 0.041(3) 0.057(3) -0.016(2) 0.019(2) -0.001(2)
N1' 0.026(3) 0.032(3) 0.032(3) -0.011(2) 0.004(2) -0.010(2)
N2' 0.028(3) 0.029(3) 0.031(3) -0.011(2) 0.004(2) -0.011(2)
C1 0.054(4) 0.033(4) 0.035(4) -0.011(3) -0.008(3) -0.015(3)
C2 0.071(5) 0.044(5) 0.047(5) -0.014(4) -0.016(4) -0.002(4)
C3 0.094(7) 0.037(5) 0.089(7) -0.019(5) -0.032(6) -0.002(5)
C4 0.113(9) 0.047(6) 0.095(8) 0.014(6) -0.041(7) -0.035(6)
C5 0.082(7) 0.066(7) 0.081(7) 0.016(5) -0.020(5) -0.048(6)
C6 0.049(5) 0.062(6) 0.064(5) -0.010(4) 0.003(4) -0.028(4)
C7 0.024(3) 0.031(4) 0.034(4) -0.005(3) 0.001(3) -0.002(3)
C8 0.041(4) 0.037(4) 0.045(4) -0.013(3) -0.007(3) -0.011(3)
C9 0.047(4) 0.054(5) 0.043(4) -0.019(4) -0.012(3) -0.017(4)
C10 0.037(4) 0.069(6) 0.038(4) -0.010(4) -0.003(3) -0.007(4)
C11 0.029(4) 0.047(5) 0.054(5) 0.001(4) 0.004(3) -0.008(3)
C12 0.029(3) 0.040(4) 0.041(4) -0.011(3) 0.002(3) -0.004(3)
C13 0.027(3) 0.020(3) 0.030(3) -0.007(3) 0.003(3) -0.001(3)
C14 0.031(3) 0.019(3) 0.027(3) -0.006(3) 0.004(3) 0.000(3)
C15 0.027(3) 0.044(4) 0.043(4) -0.015(3) 0.002(3) -0.001(3)
C16 0.027(3) 0.050(5) 0.050(4) -0.015(4) 0.009(3) -0.002(3)
C17 0.050(4) 0.057(5) 0.035(4) -0.016(4) 0.009(3) 0.003(4)
C18 0.033(4) 0.052(5) 0.035(4) -0.020(3) -0.001(3) 0.002(3)
C19 0.047(4) 0.033(4) 0.035(4) -0.015(3) -0.006(3) -0.007(3)
C20 0.049(4) 0.037(4) 0.055(5) -0.018(4) 0.003(4) 0.000(4)
C21 0.067(6) 0.047(5) 0.074(6) -0.022(4) -0.015(5) 0.004(4)
C22 0.078(6) 0.044(5) 0.049(5) -0.006(4) -0.023(4) -0.015(5)
C23 0.065(5) 0.057(6) 0.046(5) -0.006(4) -0.001(4) -0.025(5)
C24 0.056(5) 0.056(5) 0.045(4) -0.020(4) -0.002(4) -0.011(4)
C25 0.122(8) 0.049(6) 0.073(6) 0.005(5) -0.033(6) -0.016(5)
C26 0.013(3) 0.063(5) 0.047(4) -0.046(4) -0.011(3) 0.012(3)
C27 0.023(3) 0.036(4) 0.046(4) -0.018(3) 0.003(3) -0.004(3)
C28 0.041(4) 0.055(5) 0.038(4) -0.027(4) 0.005(3) 0.003(4)
C29 0.047(4) 0.022(3) 0.036(4) -0.012(3) 0.000(3) -0.002(3)
C30 0.034(4) 0.033(4) 0.046(4) -0.015(3) -0.003(3) -0.013(3)
C31 0.031(3) 0.039(4) 0.040(4) -0.015(3) 0.009(3) -0.007(3)
Pd1 0.0228(3) 0.0332(3) 0.0354(3) -0.0180(2) 0.0044(2) -0.0066(2)
S1 0.0373(9) 0.0400(10) 0.0350(9) -0.0204(8) -0.0077(7) -0.0027(8)
P1 0.0243(8) 0.0321(10) 0.0324(9) -0.0145(7) -0.0009(7) -0.0067(7)
O1 0.033(2) 0.055(3) 0.055(3) -0.023(2) -0.011(2) -0.012(2)
O2 0.053(3) 0.051(3) 0.037(3) -0.030(2) 0.001(2) 0.003(2)
N1 0.028(3) 0.030(3) 0.030(3) -0.014(2) 0.001(2) 0.000(2)
N2 0.031(3) 0.035(3) 0.038(3) -0.019(3) 0.005(2) -0.005(2)
C1' 0.028(3) 0.029(4) 0.029(3) -0.004(3) -0.001(3) 0.002(3)
C2' 0.041(4) 0.035(5) 0.103(7) -0.013(4) -0.038(4) 0.005(4)
C3' 0.065(5) 0.030(5) 0.139(8) -0.029(5) -0.038(6) -0.008(4)
C4' 0.063(5) 0.043(5) 0.106(7) -0.022(5) -0.035(5) 0.017(4)
C5' 0.070(6) 0.061(6) 0.123(8) -0.018(6) -0.070(6) 0.027(5)
C6' 0.069(5) 0.046(5) 0.089(6) -0.029(5) -0.038(5) 0.013(4)
C7' 0.022(3) 0.030(4) 0.028(3) -0.010(3) 0.002(3) -0.003(3)
C8' 0.036(4) 0.037(4) 0.044(4) -0.018(3) 0.011(3) -0.004(3)
C9' 0.036(4) 0.049(5) 0.043(4) -0.022(4) 0.013(3) -0.004(3)
C10' 0.032(4) 0.062(5) 0.034(4) -0.007(4) 0.007(3) -0.012(4)
C11' 0.036(4) 0.040(4) 0.048(4) -0.008(3) 0.004(3) -0.018(3)
C12' 0.031(3) 0.035(4) 0.044(4) -0.018(3) 0.004(3) -0.011(3)
C13' 0.022(3) 0.018(3) 0.035(3) -0.007(3) 0.003(3) -0.011(2)
C14' 0.020(3) 0.029(4) 0.036(4) -0.019(3) 0.004(3) -0.010(3)
C15' 0.022(3) 0.055(5) 0.043(4) -0.023(3) 0.003(3) -0.002(3)
C16' 0.025(3) 0.047(5) 0.059(5) -0.015(4) -0.004(3) -0.006(3)
C17' 0.026(3) 0.044(4) 0.037(4) -0.006(3) -0.008(3) -0.007(3)
C18' 0.034(3) 0.037(4) 0.025(3) -0.012(3) 0.005(3) -0.007(3)
C19' 0.032(4) 0.046(4) 0.027(3) -0.015(3) 0.007(3) -0.005(3)
C20' 0.039(4) 0.041(5) 0.077(5) -0.019(4) -0.017(4) 0.001(3)
C21' 0.064(5) 0.036(5) 0.106(7) -0.022(5) -0.029(5) -0.015(4)
C22' 0.094(6) 0.041(5) 0.046(5) -0.017(4) -0.008(4) -0.007(5)
C23' 0.070(6) 0.042(5) 0.075(6) -0.018(4) -0.028(5) 0.020(4)
C24' 0.053(5) 0.049(5) 0.060(5) -0.018(4) -0.017(4) -0.004(4)
C25' 0.171(11) 0.033(5) 0.110(8) -0.032(5) -0.015(7) 0.016(6)
C26' 0.029(4) 0.050(5) 0.041(4) -0.011(3) -0.006(3) -0.010(3)
C27' 0.043(4) 0.055(5) 0.028(4) -0.019(3) -0.004(3) -0.019(4)
C28' 0.048(4) 0.031(4) 0.035(4) -0.018(3) 0.004(3) -0.004(3)
C29' 0.033(4) 0.031(4) 0.042(4) -0.014(3) -0.003(3) -0.007(3)
C30' 0.029(3) 0.030(4) 0.037(4) -0.013(3) -0.004(3) -0.006(3)
C31' 0.020(3) 0.077(5) 0.040(4) -0.035(4) 0.003(3) -0.020(3)

loop_
_atom_type_symbol
_atom_type_description
_atom_type_scat_dispersion_real
_atom_type_scat_dispersion_imag
_atom_type_scat_source
C C 0.0033 0.0016 'International Tables Vol C Tables 4.2.6.8 and 6.1.1.4'
H H 0.0000 0.0000 'International Tables Vol C Tables 4.2.6.8 and 6.1.1.4'
N N 0.0061 0.0033 'International Tables Vol C Tables 4.2.6.8 and 6.1.1.4'
O O 0.0106 0.0060 'International Tables Vol C Tables 4.2.6.8 and 6.1.1.4'
P P 0.1023 0.0942 'International Tables Vol C Tables 4.2.6.8 and 6.1.1.4'
Pd Pd -0.9988 1.0072 'International Tables Vol C Tables 4.2.6.8 and 6.1.1.4'
S S 0.1246 0.1234 'International Tables Vol C Tables 4.2.6.8 and 6.1.1.4'

loop_
_geom_angle_atom_site_label_1
_geom_angle_atom_site_label_2
_geom_angle_atom_site_label_3
_geom_angle
_geom_angle_site_symmetry_1
_geom_angle_site_symmetry_3
_geom_angle_publ_flag
C31' Pd1' N2' 90.7(2) . . ?
C31' Pd1' N1' 174.2(2) . . ?
N2' Pd1' N1' 94.29(18) . . ?
C31' Pd1' P1' 92.14(17) . . ?
N2' Pd1' P1' 170.98(14) . . ?
N1' Pd1' P1' 82.51(13) . . ?
O1' S1' O2' 116.5(3) . . ?
O1' S1' N1' 106.7(3) . . ?
O2' S1' N1' 113.2(3) . . ?
O1' S1' C19' 106.7(3) . . ?
O2' S1' C19' 105.6(3) . . ?
N1' S1' C19' 107.6(3) . . ?
C13' P1' C1' 108.1(3) . . ?
C13' P1' C7' 103.9(3) . . ?
C1' P1' C7' 104.3(3) . . ?
C13' P1' Pd1' 101.46(19) . . ?
C1' P1' Pd1' 118.6(2) . . ?
C7' P1' Pd1' 119.2(2) . . ?
C14' N1' S1' 117.5(4) . . ?
C14' N1' Pd1' 114.3(3) . . ?
S1' N1' Pd1' 122.2(3) . . ?
C30' N2' C26' 116.2(5) . . ?
C30' N2' Pd1' 117.2(4) . . ?
C26' N2' Pd1' 126.4(4) . . ?
C6 C1 C2 119.0(7) . . ?
C6 C1 P1 119.2(6) . . ?
C2 C1 P1 121.8(6) . . ?
C1 C2 C3 118.1(8) . . ?
C1 C2 H2 120.9 . . ?
C3 C2 H2 120.9 . . ?
C4 C3 C2 120.4(9) . . ?
C4 C3 H3 119.8 . . ?
C2 C3 H3 119.8 . . ?
C5 C4 C3 120.7(9) . . ?
C5 C4 H4 119.6 . . ?
C3 C4 H4 119.6 . . ?
C4 C5 C6 120.5(10) . . ?
C4 C5 H5 119.7 . . ?
C6 C5 H5 119.7 . . ?
C1 C6 C5 121.2(9) . . ?
C1 C6 H6 119.4 . . ?
C5 C6 H6 119.4 . . ?
C12 C7 C8 118.8(6) . . ?
C12 C7 P1 119.0(5) . . ?
C8 C7 P1 122.1(5) . . ?
C9 C8 C7 119.8(6) . . ?
C9 C8 H8 120.1 . . ?
C7 C8 H8 120.1 . . ?
C10 C9 C8 120.1(7) . . ?
C10 C9 H9 120.0 . . ?
C8 C9 H9 120.0 . . ?
C9 C10 C11 120.6(7) . . ?
C9 C10 H10 119.7 . . ?
C11 C10 H10 119.7 . . ?
C12 C11 C10 119.1(7) . . ?
C12 C11 H11 120.4 . . ?
C10 C11 H11 120.4 . . ?
C11 C12 C7 121.6(6) . . ?
C11 C12 H12 119.2 . . ?
C7 C12 H12 119.2 . . ?
C18 C13 C14 120.2(5) . . ?
C18 C13 P1 124.5(5) . . ?
C14 C13 P1 115.1(4) . . ?
C13 C14 C15 117.9(5) . . ?
C13 C14 N1 118.3(5) . . ?
C15 C14 N1 123.7(5) . . ?
C16 C15 C14 120.8(6) . . ?
C16 C15 H15 119.6 . . ?
C14 C15 H15 119.6 . . ?
C15 C16 C17 120.6(6) . . ?
C15 C16 H16 119.7 . . ?
C17 C16 H16 119.7 . . ?
C18 C17 C16 119.9(6) . . ?
C18 C17 H17 120.1 . . ?
C16 C17 H17 120.1 . . ?
C17 C18 C13 120.6(6) . . ?
C17 C18 H18 119.7 . . ?
C13 C18 H18 119.7 . . ?
C24 C19 C20 118.0(7) . . ?
C24 C19 S1 121.3(5) . . ?
C20 C19 S1 120.7(5) . . ?
C21 C20 C19 119.9(7) . . ?
C21 C20 H20 120.0 . . ?
C19 C20 H20 120.0 . . ?
C22 C21 C20 121.7(8) . . ?
C22 C21 H21 119.2 . . ?
C20 C21 H21 119.2 . . ?
C21 C22 C23 118.3(8) . . ?
C21 C22 C25 120.8(9) . . ?
C23 C22 C25 120.8(8) . . ?
C22 C23 C24 121.1(8) . . ?
C22 C23 H23 119.5 . . ?
C24 C23 H23 119.5 . . ?
C23 C24 C19 121.0(7) . . ?
C23 C24 H24 119.5 . . ?
C19 C24 H24 119.5 . . ?
C22 C25 H25A 109.5 . . ?
C22 C25 H25B 109.5 . . ?
H25A C25 H25B 109.5 . . ?
C22 C25 H25C 109.5 . . ?
H25A C25 H25C 109.5 . . ?
H25B C25 H25C 109.5 . . ?
Pd1 C26 H26A 109.5 . . ?
Pd1 C26 H26B 109.5 . . ?
H26A C26 H26B 109.5 . . ?
Pd1 C26 H26C 109.5 . . ?
H26A C26 H26C 109.5 . . ?
H26B C26 H26C 109.5 . . ?
N2 C27 C28 122.8(6) . . ?
N2 C27 H27 118.6 . . ?
C28 C27 H27 118.6 . . ?
C29 C28 C27 120.1(6) . . ?
C29 C28 H28 120.0 . . ?
C27 C28 H28 120.0 . . ?
C30 C29 C28 118.4(6) . . ?
C30 C29 H29 120.8 . . ?
C28 C29 H29 120.8 . . ?
C29 C30 C31 118.9(6) . . ?
C29 C30 H30 120.5 . . ?
C31 C30 H30 120.5 . . ?
N2 C31 C30 122.9(6) . . ?
N2 C31 H31 118.6 . . ?
C30 C31 H31 118.6 . . ?
C26 Pd1 N2 90.6(2) . . ?
C26 Pd1 N1 174.39(19) . . ?
N2 Pd1 N1 94.95(18) . . ?
C26 Pd1 P1 92.31(16) . . ?
N2 Pd1 P1 171.99(14) . . ?
N1 Pd1 P1 82.08(13) . . ?
O1 S1 O2 116.9(3) . . ?
O1 S1 N1 112.1(3) . . ?
O2 S1 N1 107.1(3) . . ?
O1 S1 C19 105.9(3) . . ?
O2 S1 C19 107.0(3) . . ?
N1 S1 C19 107.4(3) . . ?
C13 P1 C1 109.0(3) . . ?
C13 P1 C7 104.8(3) . . ?
C1 P1 C7 103.9(3) . . ?
C13 P1 Pd1 101.56(19) . . ?
C1 P1 Pd1 116.9(2) . . ?
C7 P1 Pd1 119.8(2) . . ?
C14 N1 S1 117.1(4) . . ?
C14 N1 Pd1 113.9(3) . . ?
S1 N1 Pd1 120.9(3) . . ?
C27 N2 C31 117.0(5) . . ?
C27 N2 Pd1 126.5(4) . . ?
C31 N2 Pd1 116.6(4) . . ?
C6' C1' C2' 117.2(6) . . ?
C6' C1' P1' 118.7(5) . . ?
C2' C1' P1' 123.9(5) . . ?
C1' C2' C3' 120.3(6) . . ?
C1' C2' H2' 119.9 . . ?
C3' C2' H2' 119.9 . . ?
C4' C3' C2' 121.6(7) . . ?
C4' C3' H3' 119.2 . . ?
C2' C3' H3' 119.2 . . ?
C3' C4' C5' 119.2(8) . . ?
C3' C4' H4' 120.4 . . ?
C5' C4' H4' 120.4 . . ?
C4' C5' C6' 119.8(7) . . ?
C4' C5' H5' 120.1 . . ?
C6' C5' H5' 120.1 . . ?
C1' C6' C5' 121.8(7) . . ?
C1' C6' H6' 119.1 . . ?
C5' C6' H6' 119.1 . . ?
C12' C7' C8' 119.3(6) . . ?
C12' C7' P1' 119.4(5) . . ?
C8' C7' P1' 121.3(5) . . ?
C9' C8' C7' 119.2(6) . . ?
C9' C8' H8' 120.4 . . ?
C7' C8' H8' 120.4 . . ?
C8' C9' C10' 120.6(6) . . ?
C8' C9' H9' 119.7 . . ?
C10' C9' H9' 119.7 . . ?
C11' C10' C9' 119.3(6) . . ?
C11' C10' H10' 120.3 . . ?
C9' C10' H10' 120.3 . . ?
C10' C11' C12' 120.9(7) . . ?
C10' C11' H11' 119.5 . . ?
C12' C11' H11' 119.5 . . ?
C7' C12' C11' 120.6(6) . . ?
C7' C12' H12' 119.7 . . ?
C11' C12' H12' 119.7 . . ?
C18' C13' C14' 119.0(5) . . ?
C18' C13' P1' 125.0(4) . . ?
C14' C13' P1' 115.9(4) . . ?
C15' C14' C13' 118.7(5) . . ?
C15' C14' N1' 124.5(5) . . ?
C13' C14' N1' 116.7(5) . . ?
C14' C15' C16' 121.3(6) . . ?
C14' C15' H15' 119.4 . . ?
C16' C15' H15' 119.4 . . ?
C15' C16' C17' 120.5(6) . . ?
C15' C16' H16' 119.8 . . ?
C17' C16' H16' 119.8 . . ?
C18' C17' C16' 118.0(6) . . ?
C18' C17' H17' 121.0 . . ?
C16' C17' H17' 121.0 . . ?
C17' C18' C13' 122.6(6) . . ?
C17' C18' H18' 118.7 . . ?
C13' C18' H18' 118.7 . . ?
C24' C19' C20' 118.6(7) . . ?
C24' C19' S1' 119.5(5) . . ?
C20' C19' S1' 121.8(5) . . ?
C21' C20' C19' 120.3(7) . . ?
C21' C20' H20' 119.9 . . ?
C19' C20' H20' 119.9 . . ?
C20' C21' C22' 121.5(7) . . ?
C20' C21' H21' 119.2 . . ?
C22' C21' H21' 119.2 . . ?
C23' C22' C21' 117.9(7) . . ?
C23' C22' C25' 119.7(8) . . ?
C21' C22' C25' 122.4(8) . . ?
C22' C23' C24' 121.2(7) . . ?
C22' C23' H23' 119.4 . . ?
C24' C23' H23' 119.4 . . ?
C19' C24' C23' 120.1(7) . . ?
C19' C24' H24' 119.9 . . ?
C23' C24' H24' 119.9 . . ?
C22' C25' H25D 109.5 . . ?
C22' C25' H25E 109.5 . . ?
H25D C25' H25E 109.5 . . ?
C22' C25' H25F 109.5 . . ?
H25D C25' H25F 109.5 . . ?
H25E C25' H25F 109.5 . . ?
N2' C26' C27' 122.5(6) . . ?
N2' C26' H26' 118.8 . . ?
C27' C26' H26' 118.8 . . ?
C28' C27' C26' 118.7(6) . . ?
C28' C27' H27' 120.6 . . ?
C26' C27' H27' 120.6 . . ?
C29' C28' C27' 118.3(6) . . ?
C29' C28' H28' 120.9 . . ?
C27' C28' H28' 120.9 . . ?
C30' C29' C28' 119.7(6) . . ?
C30' C29' H29' 120.2 . . ?
C28' C29' H29' 120.2 . . ?
N2' C30' C29' 124.6(6) . . ?
N2' C30' H30' 117.7 . . ?
C29' C30' H30' 117.7 . . ?
Pd1' C31' H31D 109.5 . . ?
Pd1' C31' H31E 109.5 . . ?
H31D C31' H31E 109.5 . . ?
Pd1' C31' H31F 109.5 . . ?
H31D C31' H31F 109.5 . . ?
H31E C31' H31F 109.5 . . ?

loop_
_geom_bond_atom_site_label_1
_geom_bond_atom_site_label_2
_geom_bond_distance
_geom_bond_site_symmetry_2
_geom_bond_publ_flag
Pd1' C31' 2.071(6) . ?
Pd1' N2' 2.123(5) . ?
Pd1' N1' 2.168(5) . ?
Pd1' P1' 2.192(2) . ?
S1' O1' 1.444(4) . ?
S1' O2' 1.444(4) . ?
S1' N1' 1.605(5) . ?
S1' C19' 1.770(7) . ?
P1' C13' 1.810(6) . ?
P1' C1' 1.817(6) . ?
P1' C7' 1.841(6) . ?
N1' C14' 1.437(7) . ?
N2' C30' 1.335(7) . ?
N2' C26' 1.345(7) . ?
C1 C6 1.380(9) . ?
C1 C2 1.400(10) . ?
C1 P1 1.820(7) . ?
C2 C3 1.420(11) . ?
C2 H2 0.9500 . ?
C3 C4 1.371(13) . ?
C3 H3 0.9500 . ?
C4 C5 1.335(13) . ?
C4 H4 0.9500 . ?
C5 C6 1.382(11) . ?
C5 H5 0.9500 . ?
C6 H6 0.9500 . ?
C7 C12 1.385(8) . ?
C7 C8 1.403(8) . ?
C7 P1 1.824(6) . ?
C8 C9 1.390(9) . ?
C8 H8 0.9500 . ?
C9 C10 1.377(10) . ?
C9 H9 0.9500 . ?
C10 C11 1.389(10) . ?
C10 H10 0.9500 . ?
C11 C12 1.375(9) . ?
C11 H11 0.9500 . ?
C12 H12 0.9500 . ?
C13 C18 1.391(8) . ?
C13 C14 1.396(8) . ?
C13 P1 1.816(6) . ?
C14 C15 1.400(8) . ?
C14 N1 1.423(7) . ?
C15 C16 1.371(8) . ?
C15 H15 0.9500 . ?
C16 C17 1.375(9) . ?
C16 H16 0.9500 . ?
C17 C18 1.366(9) . ?
C17 H17 0.9500 . ?
C18 H18 0.9500 . ?
C19 C24 1.378(9) . ?
C19 C20 1.385(9) . ?
C19 S1 1.780(7) . ?
C20 C21 1.383(10) . ?
C20 H20 0.9500 . ?
C21 C22 1.363(11) . ?
C21 H21 0.9500 . ?
C22 C23 1.366(11) . ?
C22 C25 1.526(11) . ?
C23 C24 1.375(10) . ?
C23 H23 0.9500 . ?
C24 H24 0.9500 . ?
C25 H25A 0.9800 . ?
C25 H25B 0.9800 . ?
C25 H25C 0.9800 . ?
C26 Pd1 2.102(5) . ?
C26 H26A 0.9800 . ?
C26 H26B 0.9800 . ?
C26 H26C 0.9800 . ?
C27 N2 1.333(7) . ?
C27 C28 1.375(8) . ?
C27 H27 0.9500 . ?
C28 C29 1.368(9) . ?
C28 H28 0.9500 . ?
C29 C30 1.367(8) . ?
C29 H29 0.9500 . ?
C30 C31 1.389(8) . ?
C30 H30 0.9500 . ?
C31 N2 1.349(7) . ?
C31 H31 0.9500 . ?
Pd1 N2 2.147(5) . ?
Pd1 N1 2.168(5) . ?
Pd1 P1 2.200(2) . ?
S1 O1 1.446(4) . ?
S1 O2 1.447(4) . ?
S1 N1 1.599(5) . ?
C1' C6' 1.363(9) . ?
C1' C2' 1.371(9) . ?
C2' C3' 1.380(10) . ?
C2' H2' 0.9500 . ?
C3' C4' 1.342(10) . ?
C3' H3' 0.9500 . ?
C4' C5' 1.346(11) . ?
C4' H4' 0.9500 . ?
C5' C6' 1.387(11) . ?
C5' H5' 0.9500 . ?
C6' H6' 0.9500 . ?
C7' C12' 1.378(8) . ?
C7' C8' 1.406(8) . ?
C8' C9' 1.382(8) . ?
C8' H8' 0.9500 . ?
C9' C10' 1.407(9) . ?
C9' H9' 0.9500 . ?
C10' C11' 1.352(9) . ?
C10' H10' 0.9500 . ?
C11' C12' 1.388(8) . ?
C11' H11' 0.9500 . ?
C12' H12' 0.9500 . ?
C13' C18' 1.382(8) . ?
C13' C14' 1.417(8) . ?
C14' C15' 1.376(8) . ?
C15' C16' 1.380(9) . ?
C15' H15' 0.9500 . ?
C16' C17' 1.407(9) . ?
C16' H16' 0.9500 . ?
C17' C18' 1.368(8) . ?
C17' H17' 0.9500 . ?
C18' H18' 0.9500 . ?
C19' C24' 1.371(9) . ?
C19' C20' 1.380(9) . ?
C20' C21' 1.359(10) . ?
C20' H20' 0.9500 . ?
C21' C22' 1.380(11) . ?
C21' H21' 0.9500 . ?
C22' C23' 1.363(11) . ?
C22' C25' 1.523(10) . ?
C23' C24' 1.382(10) . ?
C23' H23' 0.9500 . ?
C24' H24' 0.9500 . ?
C25' H25D 0.9800 . ?
C25' H25E 0.9800 . ?
C25' H25F 0.9800 . ?
C26' C27' 1.397(9) . ?
C26' H26' 0.9500 . ?
C27' C28' 1.374(8) . ?
C27' H27' 0.9500 . ?
C28' C29' 1.367(8) . ?
C28' H28' 0.9500 . ?
C29' C30' 1.344(8) . ?
C29' H29' 0.9500 . ?
C30' H30' 0.9500 . ?
C31' H31D 0.9800 . ?
C31' H31E 0.9800 . ?
C31' H31F 0.9800 . ?

loop_
_geom_torsion_atom_site_label_1
_geom_torsion_atom_site_label_2
_geom_torsion_atom_site_label_3
_geom_torsion_atom_site_label_4
_geom_torsion
_geom_torsion_site_symmetry_1
_geom_torsion_site_symmetry_2
_geom_torsion_site_symmetry_3
_geom_torsion_site_symmetry_4
_geom_torsion_publ_flag
O1' S1' N1' C14' 176.0(4) . . . . ?
O2' S1' N1' C14' -54.5(5) . . . . ?
C19' S1' N1' C14' 61.8(5) . . . . ?
O1' S1' N1' Pd1' 24.8(4) . . . . ?
O2' S1' N1' Pd1' 154.3(3) . . . . ?
C19' S1' N1' Pd1' -89.5(3) . . . . ?
C6 C1 C2 C3 -1.5(10) . . . . ?
P1 C1 C2 C3 178.8(5) . . . . ?
C1 C2 C3 C4 0.3(12) . . . . ?
C2 C3 C4 C5 0.8(14) . . . . ?
C3 C4 C5 C6 -0.6(15) . . . . ?
C2 C1 C6 C5 1.7(11) . . . . ?
P1 C1 C6 C5 -178.6(6) . . . . ?
C4 C5 C6 C1 -0.7(13) . . . . ?
C12 C7 C8 C9 0.0(9) . . . . ?
P1 C7 C8 C9 176.1(5) . . . . ?
C7 C8 C9 C10 -0.4(10) . . . . ?
C8 C9 C10 C11 1.1(10) . . . . ?
C9 C10 C11 C12 -1.5(10) . . . . ?
C10 C11 C12 C7 1.1(9) . . . . ?
C8 C7 C12 C11 -0.4(9) . . . . ?
P1 C7 C12 C11 -176.6(5) . . . . ?
C18 C13 C14 C15 2.3(9) . . . . ?
P1 C13 C14 C15 176.7(4) . . . . ?
C18 C13 C14 N1 -175.6(5) . . . . ?
P1 C13 C14 N1 -1.2(7) . . . . ?
C13 C14 C15 C16 -2.6(9) . . . . ?
N1 C14 C15 C16 175.3(6) . . . . ?
C14 C15 C16 C17 1.8(10) . . . . ?
C15 C16 C17 C18 -0.8(11) . . . . ?
C16 C17 C18 C13 0.6(10) . . . . ?
C14 C13 C18 C17 -1.4(10) . . . . ?
P1 C13 C18 C17 -175.2(5) . . . . ?
C24 C19 C20 C21 1.5(10) . . . . ?
S1 C19 C20 C21 -177.7(6) . . . . ?
C19 C20 C21 C22 -1.5(11) . . . . ?
C20 C21 C22 C23 0.5(12) . . . . ?
C20 C21 C22 C25 178.8(7) . . . . ?
C21 C22 C23 C24 0.4(11) . . . . ?
C25 C22 C23 C24 -177.8(7) . . . . ?
C22 C23 C24 C19 -0.4(11) . . . . ?
C20 C19 C24 C23 -0.6(10) . . . . ?
S1 C19 C24 C23 178.6(5) . . . . ?
N2 C27 C28 C29 -0.4(10) . . . . ?
C27 C28 C29 C30 -0.7(10) . . . . ?
C28 C29 C30 C31 1.9(9) . . . . ?
C29 C30 C31 N2 -2.0(10) . . . . ?
C24 C19 S1 O1 -147.3(5) . . . . ?
C20 C19 S1 O1 31.8(6) . . . . ?
C24 C19 S1 O2 -21.9(6) . . . . ?
C20 C19 S1 O2 157.2(5) . . . . ?
C24 C19 S1 N1 92.7(6) . . . . ?
C20 C19 S1 N1 -88.1(6) . . . . ?
C18 C13 P1 C1 -81.4(6) . . . . ?
C14 C13 P1 C1 104.5(5) . . . . ?
C18 C13 P1 C7 29.3(6) . . . . ?
C14 C13 P1 C7 -144.8(4) . . . . ?
C18 C13 P1 Pd1 154.6(5) . . . . ?
C14 C13 P1 Pd1 -19.5(5) . . . . ?
C6 C1 P1 C13 -159.0(5) . . . . ?
C2 C1 P1 C13 20.7(6) . . . . ?
C6 C1 P1 C7 89.8(6) . . . . ?
C2 C1 P1 C7 -90.5(6) . . . . ?
C6 C1 P1 Pd1 -44.6(6) . . . . ?
C2 C1 P1 Pd1 135.1(5) . . . . ?
C12 C7 P1 C13 83.2(5) . . . . ?
C8 C7 P1 C13 -92.9(5) . . . . ?
C12 C7 P1 C1 -162.5(5) . . . . ?
C8 C7 P1 C1 21.4(6) . . . . ?
C12 C7 P1 Pd1 -29.7(5) . . . . ?
C8 C7 P1 Pd1 154.2(4) . . . . ?
C13 C14 N1 S1 -125.8(5) . . . . ?
C15 C14 N1 S1 56.4(7) . . . . ?
C13 C14 N1 Pd1 23.2(6) . . . . ?
C15 C14 N1 Pd1 -154.6(5) . . . . ?
O1 S1 N1 C14 -54.8(5) . . . . ?
O2 S1 N1 C14 175.7(4) . . . . ?
C19 S1 N1 C14 61.2(5) . . . . ?
O1 S1 N1 Pd1 158.5(3) . . . . ?
O2 S1 N1 Pd1 29.0(4) . . . . ?
C19 S1 N1 Pd1 -85.6(4) . . . . ?
C28 C27 N2 C31 0.4(9) . . . . ?
C28 C27 N2 Pd1 -179.4(5) . . . . ?
C30 C31 N2 C27 0.9(9) . . . . ?
C30 C31 N2 Pd1 -179.3(5) . . . . ?
C13' P1' C1' C6' -158.8(6) . . . . ?
C7' P1' C1' C6' 91.1(6) . . . . ?
Pd1' P1' C1' C6' -44.3(6) . . . . ?
C13' P1' C1' C2' 26.5(7) . . . . ?
C7' P1' C1' C2' -83.6(6) . . . . ?
Pd1' P1' C1' C2' 141.1(6) . . . . ?
C6' C1' C2' C3' -1.2(12) . . . . ?
P1' C1' C2' C3' 173.5(7) . . . . ?
C1' C2' C3' C4' 2.5(14) . . . . ?
C2' C3' C4' C5' -3.5(15) . . . . ?
C3' C4' C5' C6' 3.2(16) . . . . ?
C2' C1' C6' C5' 1.0(12) . . . . ?
P1' C1' C6' C5' -174.0(7) . . . . ?
C4' C5' C6' C1' -2.0(15) . . . . ?
C13' P1' C7' C12' 79.1(5) . . . . ?
C1' P1' C7' C12' -167.7(5) . . . . ?
Pd1' P1' C7' C12' -32.7(5) . . . . ?
C13' P1' C7' C8' -100.3(5) . . . . ?
C1' P1' C7' C8' 12.9(6) . . . . ?
Pd1' P1' C7' C8' 147.9(4) . . . . ?
C12' C7' C8' C9' -2.1(9) . . . . ?
P1' C7' C8' C9' 177.3(5) . . . . ?
C7' C8' C9' C10' 0.0(10) . . . . ?
C8' C9' C10' C11' 0.7(10) . . . . ?
C9' C10' C11' C12' 0.7(10) . . . . ?
C8' C7' C12' C11' 3.4(9) . . . . ?
P1' C7' C12' C11' -176.0(5) . . . . ?
C10' C11' C12' C7' -2.7(9) . . . . ?
C1' P1' C13' C18' -79.3(6) . . . . ?
C7' P1' C13' C18' 31.0(6) . . . . ?
Pd1' P1' C13' C18' 155.3(5) . . . . ?
C1' P1' C13' C14' 104.5(5) . . . . ?
C7' P1' C13' C14' -145.1(4) . . . . ?
Pd1' P1' C13' C14' -20.9(5) . . . . ?
C18' C13' C14' C15' 2.3(9) . . . . ?
P1' C13' C14' C15' 178.7(5) . . . . ?
C18' C13' C14' N1' -175.5(5) . . . . ?
P1' C13' C14' N1' 0.9(7) . . . . ?
S1' N1' C14' C15' 50.4(8) . . . . ?
Pd1' N1' C14' C15' -156.2(5) . . . . ?
S1' N1' C14' C13' -132.0(5) . . . . ?
Pd1' N1' C14' C13' 21.5(6) . . . . ?
C13' C14' C15' C16' -1.2(10) . . . . ?
N1' C14' C15' C16' 176.4(6) . . . . ?
C14' C15' C16' C17' -0.8(11) . . . . ?
C15' C16' C17' C18' 1.7(10) . . . . ?
C16' C17' C18' C13' -0.7(10) . . . . ?
C14' C13' C18' C17' -1.3(9) . . . . ?
P1' C13' C18' C17' -177.4(5) . . . . ?
O1' S1' C19' C24' -35.4(6) . . . . ?
O2' S1' C19' C24' -160.0(5) . . . . ?
N1' S1' C19' C24' 78.8(6) . . . . ?
O1' S1' C19' C20' 147.0(5) . . . . ?
O2' S1' C19' C20' 22.4(6) . . . . ?
N1' S1' C19' C20' -98.7(6) . . . . ?
C24' C19' C20' C21' 6.2(11) . . . . ?
S1' C19' C20' C21' -176.2(6) . . . . ?
C19' C20' C21' C22' -2.1(13) . . . . ?
C20' C21' C22' C23' -2.4(13) . . . . ?
C20' C21' C22' C25' 176.7(8) . . . . ?
C21' C22' C23' C24' 2.8(12) . . . . ?
C25' C22' C23' C24' -176.3(8) . . . . ?
C20' C19' C24' C23' -5.9(11) . . . . ?
S1' C19' C24' C23' 176.5(6) . . . . ?
C22' C23' C24' C19' 1.4(12) . . . . ?
C30' N2' C26' C27' 0.2(9) . . . . ?
Pd1' N2' C26' C27' 176.2(5) . . . . ?
N2' C26' C27' C28' 1.4(10) . . . . ?
C26' C27' C28' C29' -2.7(9) . . . . ?
C27' C28' C29' C30' 2.3(10) . . . . ?
C26' N2' C30' C29' -0.7(9) . . . . ?
Pd1' N2' C30' C29' -177.0(5) . . . . ?
C28' C29' C30' N2' -0.6(10) . . . . ?
